data_8103606
loop_
_publ_author_name
'von Benda, H.'

_publ_section_title
;
 Zur Polymorphie des Wismuttribromids
;
_journal_name_full 'Zeitschrift fuer Kristallographie (149,1979-)'
_journal_page_first 271
_journal_page_last 285
_journal_volume 151
_journal_year 1980
_chemical_formula_sum 'Bi Br3'
_space_group_IT_number 12
_symmetry_space_group_name_Hall '-C 2y'
_symmetry_space_group_name_H-M 'C 1 2/m 1'
_cell_angle_alpha 90
_cell_angle_beta 110.68
_cell_angle_gamma 90
_cell_formula_units_Z 4
_cell_length_a 7.249
_cell_length_b 12.528
_cell_length_c 6.849
_cell_volume 581.918
_citation_journal_id_ASTM ZEKRDZ
_cod_data_source_file vonBenda_ZEKRDZ_1980_267.cif
_cod_data_source_block Bi1Br3
_cod_original_cell_volume 581.9184
_cod_original_formula_sum 'Bi1 Br3'
_cod_database_code 8103606

loop_
_symmetry_equiv_pos_as_xyz
x,y,z
-x,y,-z
-x,-y,-z
x,-y,z
x+1/2,y+1/2,z
-x+1/2,y+1/2,-z
-x+1/2,-y+1/2,-z
x+1/2,-y+1/2,z

loop_
_atom_site_label
_atom_site_type_symbol
_atom_site_fract_x
_atom_site_fract_y
_atom_site_fract_z
_atom_site_occupancy
_atom_site_U_iso_or_equiv
Br1 Br-1 0.224 0 0.202 1 0.0
Br2 Br-1 0.781 0.181 0.264 1 0.0
Bi1 Bi+3 0 0.175 0 1 0.0
